data_4318530
loop_
_publ_author_name
'Magdalena M. Makowska-Grzyska'
'Peter C. Jeppson'
'Russell A. Allred'
'Atta M. Arif'
'Lisa M. Berreau'

_publ_section_title
;
 Modeling Substrate- and Inhibitor-Bound Forms of Liver Alcohol
 Dehydrogenase: Chemistry of Mononuclear Nitrogen/Sulfur-Ligated Zinc
 Alcohol, Formamide, and Sulfoxide Complexes
;
_journal_name_full 'Inorganic Chemistry'
_journal_page_first 4872
_journal_page_last 4887
_journal_paper_doi 10.1021/ic0255609
_journal_volume 41
_journal_year 2002
_chemical_formula_sum 'C14 H24 Cl2 N4 O8 S2 Zn'
_chemical_formula_weight 576.76
_chemical_name_systematic
;
 ?
;
_space_group_IT_number 29
_symmetry_cell_setting orthorhombic
_symmetry_space_group_name_Hall 'P 2c -2ac'
_symmetry_space_group_name_H-M 'P c a 21'
_atom_sites_solution_hydrogens geom
_atom_sites_solution_primary direct
_atom_sites_solution_secondary difmap
_audit_conform_dict_location ftp://ftp.iucr.org/cifdics/cif_core.dic
_audit_conform_dict_name cif_core.dic
_audit_conform_dict_version 2.1
_audit_creation_date 2001-02-21T10:31:32-00:00
_audit_creation_method 'WinGX routine CIF_UPDATE'
_cell_angle_alpha 90
_cell_angle_beta 90
_cell_angle_gamma 90
_cell_formula_units_Z 16
_cell_length_a 22.6053(4)
_cell_length_b 11.18390(10)
_cell_length_c 36.7385(6)
_cell_measurement_reflns_used 129400
_cell_measurement_temperature 200.0(10)
_cell_measurement_theta_max 27.5
_cell_measurement_theta_min 1.02
_cell_volume 9288.1(2)
_computing_cell_refinement DENZO-SMN
_computing_data_collection 'Nonius COLLECT'
_computing_data_reduction DENZO-SMN
_computing_molecular_graphics 'WinGX, Ortep3'
_computing_structure_refinement 'SHELXL-97 (Sheldrick, 1997)'
_computing_structure_solution SIR97
_diffrn_ambient_temperature 200.0(10)
_diffrn_measured_fraction_theta_full 0.907
_diffrn_measured_fraction_theta_max 0.907
_diffrn_measurement_device_type 'Nonius KappaCCD Diffractometer'
_diffrn_measurement_method 'Phi plus Omega scan'
_diffrn_radiation_monochromator graphite
_diffrn_radiation_type MoK\a
_diffrn_radiation_wavelength 0.71073
_diffrn_reflns_av_R_equivalents 0
_diffrn_reflns_av_unetI/netI 0.0598
_diffrn_reflns_limit_h_max 29
_diffrn_reflns_limit_h_min -29
_diffrn_reflns_limit_k_max 14
_diffrn_reflns_limit_k_min -14
_diffrn_reflns_limit_l_max 47
_diffrn_reflns_limit_l_min -47
_diffrn_reflns_number 16781
_diffrn_reflns_theta_full 27.47
_diffrn_reflns_theta_max 27.47
_diffrn_reflns_theta_min 1.8
_diffrn_standards_decay_% <2.0
_exptl_absorpt_coefficient_mu 1.515
_exptl_absorpt_correction_T_max 0.8046
_exptl_absorpt_correction_T_min 0.6593
_exptl_absorpt_correction_type multi-scan
_exptl_absorpt_process_details 'DENZO-SMN (Otwinowski & Minor, 1997)'
_exptl_crystal_colour colorless
_exptl_crystal_density_diffrn 1.65
_exptl_crystal_density_method 'not measured'
_exptl_crystal_description plate
_exptl_crystal_F_000 4736
_exptl_crystal_size_max 0.3
_exptl_crystal_size_mid 0.25
_exptl_crystal_size_min 0.15
_refine_diff_density_max 0.652
_refine_diff_density_min -0.412
_refine_diff_density_rms 0.074
_refine_ls_abs_structure_details 'Flack H D (1983), Acta Cryst. A39, 876-881'
_refine_ls_abs_structure_Flack 0.510(10)
_refine_ls_extinction_method none
_refine_ls_goodness_of_fit_ref 1.039
_refine_ls_hydrogen_treatment mixed
_refine_ls_matrix_type full
_refine_ls_number_parameters 1130
_refine_ls_number_reflns 16781
_refine_ls_number_restraints 1
_refine_ls_restrained_S_all 1.039
_refine_ls_R_factor_all 0.0828
_refine_ls_R_factor_gt 0.0502
_refine_ls_shift/su_max 0.001
_refine_ls_shift/su_mean 0
_refine_ls_structure_factor_coef Fsqd
_refine_ls_weighting_details 'calc w=1/[\s^2^(Fo^2^)+(0.0357P)^2^+11.5175P] where P=(Fo^2^+2Fc^2^)/3'
_refine_ls_weighting_scheme calc
_refine_ls_wR_factor_gt 0.095
_refine_ls_wR_factor_ref 0.1065
_reflns_number_gt 12520
_reflns_number_total 16781
_reflns_threshold_expression >2sigma(I)
_cod_data_source_file ic0255609_s2_8.cif
_cod_data_source_block usu035
_cod_depositor_comments
;
The following automatic conversions were performed:

'_exptl_absorpt_correction_type' value 'Multi-scan' changed to
'multi-scan' according to the built-in table from CIF Core dictionary
named 'cif_core.dic' version 2.4.1 from 2010-06-29.

Automatic conversion script
Id: cif_fix_values 1646 2011-03-28 12:23:43Z adriana 
;
_cod_database_code 4318530

loop_
_symmetry_equiv_pos_as_xyz
'x, y, z'
'-x, -y, z+1/2'
'-x+1/2, y, z+1/2'
'x+1/2, -y, z'

loop_
_atom_site_label
_atom_site_type_symbol
_atom_site_fract_x
_atom_site_fract_y
_atom_site_fract_z
_atom_site_U_iso_or_equiv
_atom_site_adp_type
_atom_site_occupancy
_atom_site_symmetry_multiplicity
_atom_site_calc_flag
_atom_site_refinement_flags
_atom_site_disorder_assembly
_atom_site_disorder_group
Zn1 Zn 0.27309(2) 0.00266(5) 0.15090(2) 0.03040(15) Uani 1 1 d . . .
Zn2 Zn 0.46782(2) 0.51154(5) 0.10315(2) 0.03222(16) Uani 1 1 d . . .
Zn3 Zn 0.25873(3) 0.54204(6) 0.34490(2) 0.03756(16) Uani 1 1 d . . .
Zn4 Zn 0.01286(3) 1.00335(6) 0.40780(2) 0.03842(17) Uani 1 1 d . . .
Cl1 Cl 0.27833(6) 0.90272(13) 0.34256(5) 0.0456(4) Uani 1 1 d . . .
Cl1A Cl 0.02414(7) 0.63555(14) 0.41013(5) 0.0532(4) Uani 1 1 d . . .
Cl1B Cl 0.23914(6) 0.64984(11) 0.15624(5) 0.0392(4) Uani 1 1 d . . .
Cl1C Cl 0.00124(5) 0.14376(11) 0.10299(5) 0.0362(3) Uani 1 1 d . . .
Cl2 Cl 0.10256(7) 0.25340(16) 0.25868(6) 0.0598(5) Uani 1 1 d . . .
Cl2A Cl 0.43333(7) 0.22384(14) 0.24610(5) 0.0488(4) Uani 1 1 d . . .
Cl2B Cl 0.13916(7) 0.77167(14) 0.00804(5) 0.0459(4) Uani 1 1 d . . .
Cl2C Cl 0.20075(8) 0.27845(16) 0.49786(5) 0.0581(5) Uani 1 1 d . . .
S1 S 0.30664(6) -0.07673(12) 0.09325(5) 0.0362(3) Uani 1 1 d . . .
S1A S 0.44671(6) 0.29844(13) 0.09531(5) 0.0431(4) Uani 1 1 d . . .
S1B S 0.24402(7) 0.32675(14) 0.34010(5) 0.0483(4) Uani 1 1 d . . .
S1C S 0.00581(7) 1.22058(14) 0.40901(6) 0.0528(4) Uani 1 1 d . . .
S2 S 0.29236(6) 0.21748(13) 0.15707(5) 0.0393(4) Uani 1 1 d . . .
S2A S 0.43768(6) 0.59202(12) 0.16124(5) 0.0349(3) Uani 1 1 d . . .
S2B S 0.22323(8) 0.62864(15) 0.40030(5) 0.0560(5) Uani 1 1 d . . .
S2C S -0.01283(8) 0.92160(15) 0.34930(5) 0.0584(5) Uani 1 1 d . . .
O1 O 0.3168(2) 0.9170(6) 0.31268(16) 0.095(2) Uani 1 1 d . . .
O1A O 0.0611(3) 0.6292(8) 0.44186(18) 0.120(3) Uani 1 1 d . . .
O1B O 0.2880(2) 0.7037(4) 0.17416(16) 0.0708(16) Uani 1 1 d . . .
O1C O 0.0415(2) 0.1282(5) 0.07316(15) 0.0702(15) Uani 1 1 d . . .
O2 O 0.2584(2) 1.0162(4) 0.35503(19) 0.0751(18) Uani 1 1 d . . .
O2A O 0.0074(5) 0.5343(7) 0.3971(4) 0.244(7) Uani 1 1 d . . .
O2B O 0.1924(2) 0.6353(5) 0.18137(16) 0.0802(17) Uani 1 1 d . . .
O2C O -0.04834(19) 0.2144(4) 0.09221(14) 0.0574(12) Uani 1 1 d . . .
O3 O 0.2284(2) 0.8337(4) 0.33136(15) 0.0691(15) Uani 1 1 d . . .
O3A O -0.0222(3) 0.7137(7) 0.4179(2) 0.131(3) Uani 1 1 d . . .
O3B O 0.2187(2) 0.7268(4) 0.12803(14) 0.0638(14) Uani 1 1 d . . .
O3C O -0.0192(2) 0.0326(4) 0.11539(17) 0.0709(17) Uani 1 1 d . . .
O4 O 0.3096(2) 0.8446(5) 0.37162(16) 0.0794(16) Uani 1 1 d . . .
O4A O 0.0603(4) 0.6941(8) 0.3860(2) 0.144(3) Uani 1 1 d . . .
O4B O 0.2570(2) 0.5388(4) 0.14087(15) 0.0628(15) Uani 1 1 d . . .
O4C O 0.03159(17) 0.2026(4) 0.13230(12) 0.0492(12) Uani 1 1 d . . .
O5 O 0.1254(4) 0.3650(7) 0.2455(3) 0.151(3) Uani 1 1 d . . .
O5A O 0.4841(2) 0.1830(6) 0.26388(18) 0.099(2) Uani 1 1 d . . .
O5B O 0.1351(3) 0.7321(10) 0.0432(2) 0.164(4) Uani 1 1 d . . .
O5C O 0.2447(2) 0.3060(6) 0.47124(18) 0.093(2) Uani 1 1 d . . .
O6 O 0.1468(3) 0.1725(5) 0.2649(2) 0.118(3) Uani 1 1 d . . .
O6A O 0.3880(3) 0.1384(6) 0.2547(2) 0.116(2) Uani 1 1 d . . .
O6B O 0.1115(3) 0.6953(11) -0.0151(4) 0.234(7) Uani 1 1 d . . .
O6C O 0.1725(4) 0.1702(6) 0.4911(2) 0.124(3) Uani 1 1 d . . .
O7 O 0.0801(6) 0.2860(8) 0.2916(3) 0.222(6) Uani 1 1 d . . .
O7A O 0.4154(3) 0.3382(5) 0.2570(2) 0.108(2) Uani 1 1 d . . .
O7B O 0.20067(19) 0.7802(4) -0.00053(14) 0.0606(13) Uani 1 1 d . . .
O7C O 0.1558(3) 0.3718(6) 0.4976(2) 0.105(2) Uani 1 1 d . . .
O8 O 0.0574(5) 0.2089(10) 0.2429(5) 0.302(10) Uani 1 1 d . . .
O8A O 0.4434(3) 0.2178(5) 0.20733(18) 0.104(2) Uani 1 1 d . . .
O8B O 0.1134(3) 0.8806(6) 0.0072(3) 0.150(4) Uani 1 1 d . . .
O8C O 0.2267(3) 0.2808(5) 0.53287(17) 0.0894(19) Uani 1 1 d . . .
N1 N 0.2705(2) -0.0539(6) 0.23860(17) 0.0625(17) Uani 1 1 d . . .
H1A H 0.2999 -0.0268 0.2253 0.075 Uiso 1 1 calc R . .
H1B H 0.276 -0.0695 0.2618 0.075 Uiso 1 1 calc R . .
N1A N 0.4696(2) 0.5783(6) 0.01594(18) 0.073(2) Uani 1 1 d . . .
H1A1 H 0.4388 0.5567 0.0291 0.087 Uiso 1 1 calc R . .
H1A2 H 0.4651 0.5951 -0.0073 0.087 Uiso 1 1 calc R . .
N1B N 0.2618(3) 0.6214(6) 0.25887(18) 0.0743(19) Uani 1 1 d . . .
H1B1 H 0.2313 0.5964 0.2717 0.089 Uiso 1 1 calc R . .
H1B2 H 0.2573 0.6399 0.2358 0.089 Uiso 1 1 calc R . .
N1C N -0.0054(2) 0.9501(6) 0.49668(17) 0.0670(17) Uani 1 1 d . . .
H1C1 H -0.0305 0.9854 0.4819 0.08 Uiso 1 1 calc R . .
H1C2 H -0.0156 0.9354 0.5194 0.08 Uiso 1 1 calc R . .
N2 N 0.20975(19) -0.0466(4) 0.18779(15) 0.0345(11) Uani 1 1 d . . .
N2A N 0.53101(19) 0.5604(4) 0.06694(15) 0.0351(11) Uani 1 1 d . . .
N2B N 0.3215(2) 0.6026(4) 0.30993(16) 0.0401(12) Uani 1 1 d . . .
N2C N 0.0638(2) 0.9418(4) 0.44955(13) 0.0353(11) Uani 1 1 d . . .
N3 N 0.19405(18) 0.0571(4) 0.11991(14) 0.0314(11) Uani 1 1 d . . .
N3A N 0.54671(18) 0.4484(4) 0.13285(14) 0.0318(11) Uani 1 1 d . . .
N3B N 0.3369(2) 0.4957(4) 0.37698(16) 0.0444(14) Uani 1 1 d . . .
N3C N 0.0999(2) 1.0318(5) 0.38348(14) 0.0403(12) Uani 1 1 d . . .
N4 N 0.3554(2) -0.0412(4) 0.17524(14) 0.0392(12) Uani 1 1 d . . .
N4A N 0.3829(2) 0.5527(4) 0.07975(15) 0.0435(13) Uani 1 1 d . . .
N4B N 0.1720(2) 0.5702(5) 0.31958(16) 0.0512(14) Uani 1 1 d . . .
N4C N -0.0766(2) 0.9774(5) 0.42613(18) 0.0596(17) Uani 1 1 d . . .
C1 C 0.2161(3) -0.0716(5) 0.22320(19) 0.0421(15) Uani 1 1 d . . .
C1A C 0.5240(3) 0.5858(6) 0.0315(2) 0.0470(16) Uani 1 1 d . . .
C1B C 0.3155(3) 0.6313(6) 0.2747(2) 0.0529(18) Uani 1 1 d . . .
C1C C 0.0487(3) 0.9186(5) 0.48463(19) 0.0427(15) Uani 1 1 d . . .
C2 C 0.1688(3) -0.1137(6) 0.2441(2) 0.0545(18) Uani 1 1 d . . .
H2 H 0.1746 -0.1347 0.2689 0.065 Uiso 1 1 calc R . .
C2A C 0.5725(3) 0.6208(6) 0.0096(2) 0.0548(18) Uani 1 1 d . . .
H2A H 0.5666 0.6407 -0.0153 0.066 Uiso 1 1 calc R . .
C2B C 0.3650(4) 0.6725(6) 0.2537(2) 0.062(2) Uani 1 1 d . . .
H2B H 0.3601 0.6975 0.2292 0.074 Uiso 1 1 calc R . .
C2C C 0.0893(3) 0.8659(6) 0.50885(19) 0.0503(16) Uani 1 1 d . . .
H2C H 0.0778 0.8478 0.5331 0.06 Uiso 1 1 calc R . .
C3 C 0.1155(3) -0.1240(7) 0.2290(2) 0.065(2) Uani 1 1 d . . .
H3 H 0.0831 -0.1527 0.2429 0.078 Uiso 1 1 calc R . .
C3A C 0.6282(3) 0.6255(6) 0.0247(2) 0.062(2) Uani 1 1 d . . .
H3A H 0.6614 0.6499 0.0106 0.074 Uiso 1 1 calc R . .
C3B C 0.4184(4) 0.6748(6) 0.2695(3) 0.077(3) Uani 1 1 d . . .
H3B H 0.4522 0.6994 0.2561 0.093 Uiso 1 1 calc R . .
C3C C 0.1445(3) 0.8413(6) 0.4974(2) 0.0561(19) Uani 1 1 d . . .
H3C H 0.1718 0.8045 0.5136 0.067 Uiso 1 1 calc R . .
C4 C 0.1074(3) -0.0920(5) 0.1920(2) 0.0483(18) Uani 1 1 d . . .
H4 H 0.0693 -0.0952 0.1812 0.058 Uiso 1 1 calc R . .
C4A C 0.6347(3) 0.5939(5) 0.0608(2) 0.0470(17) Uani 1 1 d . . .
H4A H 0.673 0.5939 0.0715 0.056 Uiso 1 1 calc R . .
C4B C 0.4242(3) 0.6411(6) 0.3058(2) 0.0562(19) Uani 1 1 d . . .
H4B H 0.4621 0.6396 0.317 0.067 Uiso 1 1 calc R . .
C4C C 0.1616(3) 0.8692(5) 0.4626(2) 0.0464(16) Uani 1 1 d . . .
H4C H 0.2011 0.856 0.4548 0.056 Uiso 1 1 calc R . .
C5 C 0.1547(2) -0.0571(5) 0.17274(19) 0.0382(15) Uani 1 1 d . . .
C5A C 0.5867(2) 0.5624(5) 0.08154(19) 0.0357(15) Uani 1 1 d . . .
C5B C 0.3758(3) 0.6108(5) 0.3249(2) 0.0445(17) Uani 1 1 d . . .
C5C C 0.1209(2) 0.9160(5) 0.43958(17) 0.0360(14) Uani 1 1 d . . .
C6 C 0.1498(2) -0.0290(5) 0.13252(18) 0.0340(14) Uani 1 1 d . . .
H6A H 0.1542 -0.1041 0.1185 0.041 Uiso 1 1 calc R . .
H6B H 0.1098 0.0033 0.1275 0.041 Uiso 1 1 calc R . .
C6A C 0.5921(2) 0.5354(5) 0.12129(18) 0.0358(15) Uani 1 1 d . . .
H6A1 H 0.6319 0.5025 0.1264 0.043 Uiso 1 1 calc R . .
H6A2 H 0.5876 0.6102 0.1354 0.043 Uiso 1 1 calc R . .
C6B C 0.3804(3) 0.5866(6) 0.3647(2) 0.056(2) Uani 1 1 d . . .
H6B1 H 0.4209 0.5582 0.3703 0.068 Uiso 1 1 calc R . .
H6B2 H 0.3738 0.6619 0.3782 0.068 Uiso 1 1 calc R . .
C6C C 0.1363(3) 0.9366(6) 0.40025(19) 0.0493(17) Uani 1 1 d . . .
H6C1 H 0.1786 0.9588 0.3984 0.059 Uiso 1 1 calc R . .
H6C2 H 0.1305 0.8613 0.3866 0.059 Uiso 1 1 calc R . .
C7 C 0.2020(3) 0.0515(6) 0.08033(19) 0.0429(16) Uani 1 1 d . . .
H7A H 0.2224 0.125 0.072 0.052 Uiso 1 1 calc R . .
H7B H 0.1627 0.0488 0.0685 0.052 Uiso 1 1 calc R . .
C7A C 0.5623(2) 0.3273(5) 0.12061(19) 0.0394(15) Uani 1 1 d . . .
H7A1 H 0.5934 0.2943 0.1367 0.047 Uiso 1 1 calc R . .
H7A2 H 0.5786 0.3313 0.0956 0.047 Uiso 1 1 calc R . .
C7B C 0.3572(3) 0.3743(5) 0.3657(2) 0.0550(19) Uani 1 1 d . . .
H7B1 H 0.3896 0.348 0.3819 0.066 Uiso 1 1 calc R . .
H7B2 H 0.373 0.3781 0.3406 0.066 Uiso 1 1 calc R . .
C7C C 0.1212(3) 1.1502(6) 0.3946(2) 0.0550(19) Uani 1 1 d . . .
H7C1 H 0.158 1.1691 0.3812 0.066 Uiso 1 1 calc R . .
H7C2 H 0.1306 1.1489 0.4209 0.066 Uiso 1 1 calc R . .
C8 C 0.2380(2) -0.0577(5) 0.06851(18) 0.0366(14) Uani 1 1 d . . .
H8A H 0.2471 -0.0504 0.0422 0.044 Uiso 1 1 calc R . .
H8B H 0.2135 -0.1302 0.0718 0.044 Uiso 1 1 calc R . .
C8A C 0.5089(3) 0.2447(5) 0.12100(19) 0.0420(15) Uani 1 1 d . . .
H8A1 H 0.4963 0.2325 0.1465 0.05 Uiso 1 1 calc R . .
H8A2 H 0.5209 0.1659 0.1112 0.05 Uiso 1 1 calc R . .
C8B C 0.3073(3) 0.2837(5) 0.3672(2) 0.059(2) Uani 1 1 d . . .
H8B1 H 0.2947 0.2735 0.3928 0.071 Uiso 1 1 calc R . .
H8B2 H 0.3222 0.2056 0.3584 0.071 Uiso 1 1 calc R . .
C8C C 0.0760(3) 1.2464(6) 0.3873(2) 0.066(2) Uani 1 1 d . . .
H8C1 H 0.0697 1.2526 0.3607 0.079 Uiso 1 1 calc R . .
H8C2 H 0.0919 1.324 0.3958 0.079 Uiso 1 1 calc R . .
C9 C 0.3500(3) 0.0484(5) 0.07754(18) 0.0422(15) Uani 1 1 d . . .
H9A H 0.3527 0.0461 0.0509 0.063 Uiso 1 1 calc R . .
H9B H 0.3898 0.0438 0.088 0.063 Uiso 1 1 calc R . .
H9C H 0.3311 0.1231 0.0851 0.063 Uiso 1 1 calc R . .
C9A C 0.4693(3) 0.2677(7) 0.0492(2) 0.059(2) Uani 1 1 d . . .
H9A1 H 0.5066 0.3093 0.0441 0.089 Uiso 1 1 calc R . .
H9A2 H 0.4387 0.2956 0.0323 0.089 Uiso 1 1 calc R . .
H9A3 H 0.475 0.1814 0.0461 0.089 Uiso 1 1 calc R . .
C9B C 0.2685(3) 0.2936(7) 0.2949(2) 0.063(2) Uani 1 1 d . . .
H9B1 H 0.3071 0.331 0.2907 0.095 Uiso 1 1 calc R . .
H9B2 H 0.2399 0.3248 0.2773 0.095 Uiso 1 1 calc R . .
H9B3 H 0.272 0.2068 0.292 0.095 Uiso 1 1 calc R . .
C9C C 0.0241(3) 1.2594(7) 0.4549(2) 0.070(2) Uani 1 1 d . . .
H9C1 H 0.058 1.2118 0.463 0.104 Uiso 1 1 calc R . .
H9C2 H -0.0099 1.243 0.4708 0.104 Uiso 1 1 calc R . .
H9C3 H 0.034 1.3446 0.4562 0.104 Uiso 1 1 calc R . .
C10 C 0.1778(2) 0.1788(5) 0.13198(18) 0.0387(15) Uani 1 1 d . . .
H10A H 0.1632 0.1752 0.1574 0.046 Uiso 1 1 calc R . .
H10B H 0.1451 0.209 0.1165 0.046 Uiso 1 1 calc R . .
C10A C 0.5380(3) 0.4529(6) 0.17315(18) 0.0410(15) Uani 1 1 d . . .
H10C H 0.5773 0.4509 0.1851 0.049 Uiso 1 1 calc R . .
H10D H 0.5162 0.3805 0.1808 0.049 Uiso 1 1 calc R . .
C10B C 0.3262(3) 0.5046(6) 0.4167(2) 0.058(2) Uani 1 1 d . . .
H10E H 0.3647 0.5089 0.4294 0.07 Uiso 1 1 calc R . .
H10F H 0.3057 0.4315 0.425 0.07 Uiso 1 1 calc R . .
C10C C 0.0995(3) 1.0197(6) 0.34318(19) 0.0532(17) Uani 1 1 d . . .
H10G H 0.1405 1.0064 0.3345 0.064 Uiso 1 1 calc R . .
H10H H 0.085 1.0951 0.3322 0.064 Uiso 1 1 calc R . .
C11 C 0.2297(2) 0.2655(5) 0.12990(19) 0.0389(15) Uani 1 1 d . . .
H11A H 0.2166 0.3452 0.1384 0.047 Uiso 1 1 calc R . .
H11B H 0.2423 0.2734 0.1042 0.047 Uiso 1 1 calc R . .
C11A C 0.5049(3) 0.5617(5) 0.18640(19) 0.0433(16) Uani 1 1 d . . .
H11C H 0.5312 0.6322 0.1846 0.052 Uiso 1 1 calc R . .
H11D H 0.4948 0.5504 0.2124 0.052 Uiso 1 1 calc R . .
C11B C 0.2894(4) 0.6132(7) 0.4268(2) 0.072(2) Uani 1 1 d . . .
H11E H 0.3138 0.6859 0.4237 0.087 Uiso 1 1 calc R . .
H11F H 0.2785 0.6075 0.4528 0.087 Uiso 1 1 calc R . .
C11C C 0.0612(3) 0.9184(7) 0.3308(2) 0.061(2) Uani 1 1 d . . .
H11G H 0.0802 0.8421 0.3378 0.073 Uiso 1 1 calc R . .
H11H H 0.0586 0.9204 0.3039 0.073 Uiso 1 1 calc R . .
C12 C 0.2673(3) 0.2536(7) 0.2024(2) 0.061(2) Uani 1 1 d . . .
H12A H 0.2579 0.3391 0.2038 0.091 Uiso 1 1 calc R . .
H12B H 0.2985 0.2346 0.22 0.091 Uiso 1 1 calc R . .
H12C H 0.2318 0.2069 0.2081 0.091 Uiso 1 1 calc R . .
C12A C 0.3908(3) 0.4709(5) 0.1761(2) 0.0462(17) Uani 1 1 d . . .
H12D H 0.4114 0.3947 0.1726 0.069 Uiso 1 1 calc R . .
H12E H 0.3541 0.471 0.1619 0.069 Uiso 1 1 calc R . .
H12F H 0.3814 0.4811 0.202 0.069 Uiso 1 1 calc R . .
C12B C 0.1801(3) 0.5072(7) 0.4171(2) 0.075(2) Uani 1 1 d . . .
H12G H 0.2012 0.432 0.4128 0.113 Uiso 1 1 calc R . .
H12H H 0.142 0.5053 0.4044 0.113 Uiso 1 1 calc R . .
H12I H 0.1735 0.5176 0.4433 0.113 Uiso 1 1 calc R . .
C12C C -0.0434(3) 1.0500(7) 0.3260(2) 0.075(2) Uani 1 1 d . . .
H12J H -0.0164 1.118 0.3285 0.112 Uiso 1 1 calc R . .
H12K H -0.0818 1.0704 0.3368 0.112 Uiso 1 1 calc R . .
H12L H -0.0486 1.0311 0.3002 0.112 Uiso 1 1 calc R . .
C13 C 0.4014(3) -0.0554(5) 0.18643(17) 0.0353(14) Uani 1 1 d . . .
C13A C 0.3364(3) 0.5666(5) 0.06912(18) 0.0395(15) Uani 1 1 d . . .
C13B C 0.1240(3) 0.5729(6) 0.31105(19) 0.0495(17) Uani 1 1 d . . .
C13C C -0.1250(3) 0.9689(6) 0.43313(19) 0.0469(16) Uani 1 1 d . . .
C14 C 0.4585(3) -0.0764(6) 0.2026(2) 0.0469(16) Uani 1 1 d . . .
H14A H 0.4845 -0.0084 0.1975 0.07 Uiso 1 1 calc R . .
H14B H 0.4757 -0.1494 0.1923 0.07 Uiso 1 1 calc R . .
H14C H 0.454 -0.0858 0.229 0.07 Uiso 1 1 calc R . .
C14A C 0.2772(3) 0.5825(6) 0.0541(2) 0.0511(18) Uani 1 1 d . . .
H14D H 0.2771 0.6509 0.0374 0.077 Uiso 1 1 calc R . .
H14E H 0.2491 0.5971 0.074 0.077 Uiso 1 1 calc R . .
H14F H 0.2656 0.5101 0.0409 0.077 Uiso 1 1 calc R . .
C14B C 0.0625(3) 0.5783(7) 0.2985(3) 0.074(3) Uani 1 1 d . . .
H14G H 0.0554 0.5141 0.2809 0.111 Uiso 1 1 calc R . .
H14H H 0.0553 0.6559 0.2869 0.111 Uiso 1 1 calc R . .
H14I H 0.0358 0.5687 0.3193 0.111 Uiso 1 1 calc R . .
C14C C -0.1863(3) 0.9626(7) 0.4444(2) 0.066(2) Uani 1 1 d . . .
H14J H -0.1923 0.8913 0.4594 0.099 Uiso 1 1 calc R . .
H14K H -0.2117 0.9581 0.4228 0.099 Uiso 1 1 calc R . .
H14L H -0.1964 1.0341 0.4585 0.099 Uiso 1 1 calc R . .

loop_
_atom_site_aniso_label
_atom_site_aniso_U_11
_atom_site_aniso_U_22
_atom_site_aniso_U_33
_atom_site_aniso_U_23
_atom_site_aniso_U_13
_atom_site_aniso_U_12
Zn1 0.0266(3) 0.0333(3) 0.0313(4) 0.0008(3) -0.0034(3) 0.0007(2)
Zn2 0.0260(3) 0.0346(3) 0.0361(5) 0.0000(3) -0.0006(3) 0.0000(2)
Zn3 0.0400(4) 0.0434(4) 0.0293(4) 0.0023(3) -0.0028(3) -0.0018(3)
Zn4 0.0403(4) 0.0445(4) 0.0305(4) -0.0003(3) -0.0017(3) 0.0016(3)
Cl1 0.0469(8) 0.0481(9) 0.0418(11) 0.0055(8) 0.0034(7) 0.0033(6)
Cl1A 0.0489(9) 0.0560(10) 0.0546(12) 0.0070(9) -0.0075(8) -0.0047(7)
Cl1B 0.0358(7) 0.0304(7) 0.0515(11) 0.0035(7) -0.0091(7) -0.0001(5)
Cl1C 0.0343(7) 0.0302(7) 0.0441(10) -0.0066(7) -0.0056(6) 0.0034(5)
Cl2 0.0484(9) 0.0614(11) 0.0695(15) 0.0020(10) -0.0121(9) 0.0044(8)
Cl2A 0.0452(8) 0.0532(9) 0.0482(12) 0.0093(8) -0.0022(7) 0.0066(7)
Cl2B 0.0459(9) 0.0473(9) 0.0446(11) -0.0007(8) -0.0043(7) 0.0005(7)
Cl2C 0.0579(10) 0.0676(11) 0.0489(13) 0.0195(9) -0.0097(8) -0.0173(8)
S1 0.0380(7) 0.0356(8) 0.0351(10) -0.0023(7) -0.0026(6) 0.0011(6)
S1A 0.0371(8) 0.0401(8) 0.0520(12) -0.0109(8) -0.0016(7) -0.0085(6)
S1B 0.0463(8) 0.0509(9) 0.0477(12) -0.0047(9) 0.0024(8) -0.0126(7)
S1C 0.0555(10) 0.0484(9) 0.0545(13) -0.0017(9) -0.0065(9) 0.0091(7)
S2 0.0353(7) 0.0376(8) 0.0450(11) -0.0056(7) -0.0033(7) -0.0063(6)
S2A 0.0343(7) 0.0303(7) 0.0399(10) 0.0024(6) 0.0023(6) 0.0018(5)
S2B 0.0835(12) 0.0511(10) 0.0335(12) -0.0009(8) 0.0045(8) 0.0118(8)
S2C 0.0781(12) 0.0552(10) 0.0420(13) -0.0060(9) -0.0074(9) -0.0118(8)
O1 0.052(3) 0.180(6) 0.053(4) 0.014(4) 0.011(3) -0.013(3)
O1A 0.084(4) 0.223(8) 0.053(5) 0.013(5) -0.002(3) 0.058(5)
O1B 0.052(3) 0.063(3) 0.098(5) -0.025(3) -0.023(3) -0.008(2)
O1C 0.054(3) 0.106(4) 0.051(4) -0.026(3) -0.005(2) 0.019(3)
O2 0.069(3) 0.037(3) 0.119(6) -0.009(3) 0.005(3) 0.000(2)
O2A 0.245(11) 0.063(5) 0.42(2) -0.037(8) -0.143(13) -0.037(6)
O2B 0.063(3) 0.116(4) 0.062(4) 0.019(3) 0.014(3) -0.013(3)
O2C 0.056(3) 0.061(3) 0.055(3) 0.000(3) -0.007(2) 0.025(2)
O3 0.064(3) 0.068(3) 0.075(4) -0.012(3) -0.001(3) -0.010(2)
O3A 0.120(5) 0.136(6) 0.137(7) -0.057(5) -0.070(5) 0.062(4)
O3B 0.080(3) 0.051(3) 0.060(4) 0.017(3) 0.000(3) 0.028(2)
O3C 0.078(3) 0.031(2) 0.104(5) 0.003(3) -0.009(3) -0.010(2)
O4 0.097(4) 0.082(4) 0.059(4) 0.017(3) -0.023(3) 0.014(3)
O4A 0.150(7) 0.165(7) 0.117(7) 0.054(6) 0.027(5) -0.041(6)
O4B 0.075(3) 0.028(2) 0.085(5) -0.003(2) -0.015(3) 0.005(2)
O4C 0.047(2) 0.060(3) 0.040(3) -0.012(2) -0.009(2) -0.0148(19)
O5 0.162(7) 0.099(5) 0.192(10) 0.050(6) 0.045(7) 0.003(5)
O5A 0.063(3) 0.136(5) 0.097(6) 0.006(4) -0.017(3) 0.026(3)
O5B 0.107(6) 0.277(11) 0.108(7) 0.084(7) 0.027(5) -0.049(6)
O5C 0.072(4) 0.120(5) 0.087(5) 0.045(4) 0.017(3) 0.014(3)
O6 0.068(4) 0.085(4) 0.201(9) 0.020(5) -0.011(4) 0.018(3)
O6A 0.068(4) 0.127(5) 0.154(7) 0.037(5) 0.025(4) -0.018(4)
O6B 0.050(4) 0.319(13) 0.333(15) -0.244(12) -0.015(6) -0.028(6)
O6C 0.194(8) 0.102(5) 0.075(6) -0.009(4) -0.021(5) -0.075(5)
O7 0.366(16) 0.122(7) 0.177(11) 0.055(7) 0.133(11) 0.063(9)
O7A 0.154(6) 0.077(4) 0.092(6) -0.008(4) -0.003(4) 0.043(4)
O7B 0.044(3) 0.083(3) 0.055(3) -0.022(3) -0.002(2) 0.005(2)
O7C 0.080(4) 0.127(5) 0.108(6) 0.038(4) 0.009(4) 0.027(4)
O8 0.195(11) 0.197(11) 0.51(3) -0.081(14) -0.240(14) -0.002(9)
O8A 0.193(7) 0.065(4) 0.055(5) 0.015(3) 0.013(4) 0.017(4)
O8B 0.096(5) 0.091(5) 0.264(12) 0.033(6) 0.048(6) 0.039(4)
O8C 0.125(5) 0.085(4) 0.058(4) 0.027(3) -0.038(3) -0.026(3)
N1 0.060(4) 0.096(5) 0.032(4) 0.017(3) 0.000(3) 0.012(3)
N1A 0.046(4) 0.131(6) 0.042(4) 0.029(4) -0.001(3) 0.014(3)
N1B 0.077(4) 0.118(5) 0.028(4) 0.015(4) -0.005(3) 0.012(4)
N1C 0.052(3) 0.113(5) 0.036(4) 0.010(4) 0.009(3) 0.001(3)
N2 0.032(2) 0.032(3) 0.040(4) 0.005(2) 0.003(2) 0.0045(18)
N2A 0.032(3) 0.037(3) 0.037(4) 0.000(2) 0.003(2) 0.0039(19)
N2B 0.044(3) 0.035(3) 0.041(4) 0.007(3) 0.004(2) 0.005(2)
N2C 0.043(3) 0.043(3) 0.020(3) 0.002(2) -0.003(2) 0.001(2)
N3 0.028(2) 0.026(2) 0.040(3) 0.000(2) -0.012(2) -0.0058(18)
N3A 0.027(2) 0.025(2) 0.043(4) -0.001(2) -0.003(2) -0.0005(17)
N3B 0.054(3) 0.034(3) 0.045(4) 0.008(3) -0.013(3) -0.007(2)
N3C 0.053(3) 0.052(3) 0.016(3) 0.000(2) 0.004(2) 0.012(2)
N4 0.028(3) 0.051(3) 0.038(3) 0.002(2) -0.009(2) 0.004(2)
N4A 0.034(3) 0.049(3) 0.048(4) -0.004(3) -0.005(2) 0.004(2)
N4B 0.051(3) 0.060(4) 0.043(4) -0.004(3) -0.006(3) 0.000(3)
N4C 0.039(3) 0.078(4) 0.062(5) 0.013(3) 0.001(3) 0.001(3)
C1 0.047(4) 0.045(4) 0.034(4) 0.005(3) 0.009(3) 0.012(3)
C1A 0.042(4) 0.054(4) 0.045(5) -0.008(3) 0.008(3) 0.003(3)
C1B 0.057(4) 0.047(4) 0.055(6) -0.001(4) 0.009(4) 0.011(3)
C1C 0.045(4) 0.044(4) 0.039(4) 0.001(3) 0.001(3) -0.005(3)
C2 0.067(5) 0.065(5) 0.031(5) 0.003(4) 0.015(3) 0.006(3)
C2A 0.064(5) 0.063(4) 0.038(5) 0.000(3) 0.022(3) 0.002(3)
C2B 0.091(6) 0.048(4) 0.047(5) 0.004(3) 0.034(4) 0.007(4)
C2C 0.066(4) 0.063(4) 0.021(4) 0.001(3) -0.003(3) 0.000(3)
C3 0.064(5) 0.067(5) 0.063(7) -0.019(4) 0.029(4) -0.012(3)
C3A 0.055(4) 0.070(5) 0.061(6) -0.010(4) 0.028(4) -0.006(4)
C3B 0.056(5) 0.048(4) 0.127(10) -0.008(5) 0.049(5) -0.004(3)
C3C 0.076(5) 0.050(4) 0.042(5) 0.000(4) -0.031(4) 0.002(3)
C4 0.036(3) 0.045(4) 0.064(6) -0.010(4) 0.008(3) -0.002(3)
C4A 0.041(3) 0.048(4) 0.052(5) -0.013(3) 0.009(3) -0.010(3)
C4B 0.054(4) 0.044(4) 0.071(6) -0.007(4) 0.017(4) -0.002(3)
C4C 0.048(4) 0.048(4) 0.043(5) -0.013(3) -0.007(3) -0.002(3)
C5 0.032(3) 0.031(3) 0.051(5) -0.009(3) 0.004(3) 0.004(2)
C5A 0.026(3) 0.026(3) 0.055(5) -0.004(3) -0.001(3) -0.001(2)
C5B 0.044(4) 0.026(3) 0.063(6) 0.000(3) 0.009(3) 0.000(2)
C5C 0.042(3) 0.040(3) 0.026(4) -0.005(3) -0.001(3) -0.004(2)
C6 0.028(3) 0.031(3) 0.043(4) 0.003(3) -0.003(2) 0.000(2)
C6A 0.027(3) 0.028(3) 0.052(5) -0.006(3) -0.007(3) -0.001(2)
C6B 0.048(4) 0.045(4) 0.077(6) -0.001(4) -0.011(4) -0.002(3)
C6C 0.037(3) 0.058(4) 0.053(5) 0.002(3) -0.002(3) 0.013(3)
C7 0.040(3) 0.048(4) 0.040(5) 0.006(3) -0.008(3) -0.001(3)
C7A 0.036(3) 0.024(3) 0.057(5) -0.008(3) -0.005(3) 0.003(2)
C7B 0.056(4) 0.039(4) 0.070(6) 0.002(3) -0.027(4) 0.001(3)
C7C 0.050(4) 0.051(4) 0.064(6) 0.013(4) 0.012(3) -0.014(3)
C8 0.039(3) 0.045(3) 0.026(4) -0.007(3) -0.008(2) -0.007(3)
C8A 0.056(4) 0.025(3) 0.045(4) -0.003(3) -0.012(3) -0.007(3)
C8B 0.076(5) 0.037(4) 0.065(6) 0.005(4) -0.014(4) -0.007(3)
C8C 0.083(5) 0.045(4) 0.068(6) 0.001(4) 0.005(4) -0.012(4)
C9 0.039(3) 0.049(4) 0.039(4) 0.006(3) 0.003(3) -0.004(3)
C9A 0.074(5) 0.066(5) 0.038(5) -0.020(4) 0.001(3) -0.001(4)
C9B 0.063(5) 0.072(5) 0.054(6) -0.019(4) 0.011(4) -0.012(4)
C9C 0.073(5) 0.074(5) 0.061(6) -0.012(4) 0.002(4) 0.000(4)
C10 0.041(3) 0.025(3) 0.051(5) -0.002(3) -0.013(3) 0.004(2)
C10A 0.036(3) 0.048(4) 0.039(5) -0.003(3) -0.008(3) 0.000(3)
C10B 0.066(5) 0.063(5) 0.046(6) 0.007(4) -0.027(4) -0.006(3)
C10C 0.048(4) 0.085(5) 0.027(4) 0.007(4) 0.008(3) 0.011(3)
C11 0.038(3) 0.025(3) 0.053(5) 0.000(3) -0.009(3) -0.001(2)
C11A 0.046(4) 0.040(3) 0.043(5) -0.007(3) -0.008(3) -0.002(3)
C11B 0.103(6) 0.078(6) 0.036(5) -0.003(4) -0.016(4) -0.001(5)
C11C 0.077(5) 0.076(5) 0.029(5) -0.004(4) 0.002(3) 0.020(4)
C12 0.067(5) 0.065(5) 0.051(5) -0.015(4) -0.002(4) 0.004(4)
C12A 0.042(3) 0.036(3) 0.060(5) 0.010(3) 0.003(3) -0.006(2)
C12B 0.078(5) 0.083(5) 0.064(6) 0.023(4) 0.029(4) 0.011(4)
C12C 0.065(5) 0.089(6) 0.071(7) -0.003(5) -0.025(4) 0.019(4)
C13 0.042(3) 0.031(3) 0.033(4) 0.002(3) 0.004(3) -0.005(2)
C13A 0.041(4) 0.038(3) 0.040(4) 0.007(3) 0.000(3) -0.004(2)
C13B 0.054(4) 0.053(4) 0.041(5) 0.002(3) -0.010(3) 0.005(3)
C13C 0.050(4) 0.058(4) 0.033(4) 0.002(3) -0.002(3) 0.000(3)
C14 0.043(3) 0.052(4) 0.046(5) 0.001(3) -0.013(3) 0.006(3)
C14A 0.036(3) 0.052(4) 0.066(6) 0.007(4) -0.007(3) 0.003(3)
C14B 0.051(4) 0.064(5) 0.108(8) -0.010(5) -0.025(4) 0.009(3)
C14C 0.047(4) 0.080(5) 0.072(6) -0.011(4) 0.010(4) -0.012(3)

loop_
_atom_type_symbol
_atom_type_description
_atom_type_scat_dispersion_real
_atom_type_scat_dispersion_imag
_atom_type_scat_source
C C 0.0033 0.0016 'International Tables Vol C Tables 4.2.6.8 and 6.1.1.4'
H H 0 0 'International Tables Vol C Tables 4.2.6.8 and 6.1.1.4'
N N 0.0061 0.0033 'International Tables Vol C Tables 4.2.6.8 and 6.1.1.4'
O O 0.0106 0.006 'International Tables Vol C Tables 4.2.6.8 and 6.1.1.4'
S S 0.1246 0.1234 'International Tables Vol C Tables 4.2.6.8 and 6.1.1.4'
Cl Cl 0.1484 0.1585 'International Tables Vol C Tables 4.2.6.8 and 6.1.1.4'
Zn Zn 0.2839 1.4301 'International Tables Vol C Tables 4.2.6.8 and 6.1.1.4'

loop_
_geom_angle_atom_site_label_1
_geom_angle_atom_site_label_2
_geom_angle_atom_site_label_3
_geom_angle
_geom_angle_site_symmetry_1
_geom_angle_site_symmetry_3
_geom_angle_publ_flag
N2 Zn1 N4 105.8(2) . . ?
N2 Zn1 N3 81.33(18) . . ?
N4 Zn1 N3 172.86(19) . . ?
N2 Zn1 S1 134.45(14) . . ?
N4 Zn1 S1 90.52(15) . . ?
N3 Zn1 S1 84.44(14) . . ?
N2 Zn1 S2 109.07(13) . . ?
N4 Zn1 S2 91.82(14) . . ?
N3 Zn1 S2 85.49(11) . . ?
S1 Zn1 S2 112.64(6) . . ?
N2A Zn2 N4A 108.0(2) . . ?
N2A Zn2 N3A 80.86(19) . . ?
N4A Zn2 N3A 170.53(19) . . ?
N2A Zn2 S2A 132.74(14) . . ?
N4A Zn2 S2A 91.25(15) . . ?
N3A Zn2 S2A 84.85(14) . . ?
N2A Zn2 S1A 108.81(14) . . ?
N4A Zn2 S1A 89.28(14) . . ?
N3A Zn2 S1A 84.49(12) . . ?
S2A Zn2 S1A 114.33(6) . . ?
N2B Zn3 N3B 81.7(2) . . ?
N2B Zn3 N4B 108.0(2) . . ?
N3B Zn3 N4B 170.2(2) . . ?
N2B Zn3 S2B 129.62(15) . . ?
N3B Zn3 S2B 84.74(17) . . ?
N4B Zn3 S2B 90.15(16) . . ?
N2B Zn3 S1B 112.28(14) . . ?
N3B Zn3 S1B 85.14(13) . . ?
N4B Zn3 S1B 89.39(15) . . ?
S2B Zn3 S1B 114.56(7) . . ?
N2C Zn4 N4C 104.5(2) . . ?
N2C Zn4 N3C 81.26(19) . . ?
N4C Zn4 N3C 174.0(2) . . ?
N2C Zn4 S2C 132.86(14) . . ?
N4C Zn4 S2C 90.08(19) . . ?
N3C Zn4 S2C 84.68(15) . . ?
N2C Zn4 S1C 111.11(14) . . ?
N4C Zn4 S1C 93.87(17) . . ?
N3C Zn4 S1C 85.46(14) . . ?
S2C Zn4 S1C 112.30(7) . . ?
O1 Cl1 O2 110.2(4) . . ?
O1 Cl1 O3 109.0(4) . . ?
O2 Cl1 O3 108.9(3) . . ?
O1 Cl1 O4 109.1(4) . . ?
O2 Cl1 O4 108.7(4) . . ?
O3 Cl1 O4 111.0(3) . . ?
O2A Cl1A O4A 110.7(9) . . ?
O2A Cl1A O3A 114.1(6) . . ?
O4A Cl1A O3A 106.4(5) . . ?
O2A Cl1A O1A 115.4(7) . . ?
O4A Cl1A O1A 101.6(5) . . ?
O3A Cl1A O1A 107.6(4) . . ?
O2B Cl1B O1B 109.2(4) . . ?
O2B Cl1B O4B 111.8(3) . . ?
O1B Cl1B O4B 109.5(3) . . ?
O2B Cl1B O3B 107.6(3) . . ?
O1B Cl1B O3B 109.5(3) . . ?
O4B Cl1B O3B 109.3(3) . . ?
O3C Cl1C O2C 108.8(3) . . ?
O3C Cl1C O1C 110.4(3) . . ?
O2C Cl1C O1C 110.7(3) . . ?
O3C Cl1C O4C 108.6(3) . . ?
O2C Cl1C O4C 109.2(3) . . ?
O1C Cl1C O4C 109.0(3) . . ?
O8 Cl2 O7 102.1(10) . . ?
O8 Cl2 O6 113.8(6) . . ?
O7 Cl2 O6 107.6(6) . . ?
O8 Cl2 O5 118.3(8) . . ?
O7 Cl2 O5 101.6(6) . . ?
O6 Cl2 O5 111.6(5) . . ?
O5A Cl2A O7A 113.8(4) . . ?
O5A Cl2A O6A 105.4(4) . . ?
O7A Cl2A O6A 109.7(5) . . ?
O5A Cl2A O8A 108.4(4) . . ?
O7A Cl2A O8A 111.8(4) . . ?
O6A Cl2A O8A 107.3(5) . . ?
O8B Cl2B O6B 110.7(7) . . ?
O8B Cl2B O5B 106.6(6) . . ?
O6B Cl2B O5B 110.9(8) . . ?
O8B Cl2B O7B 110.7(4) . . ?
O6B Cl2B O7B 110.6(4) . . ?
O5B Cl2B O7B 107.2(4) . . ?
O6C Cl2C O8C 111.6(4) . . ?
O6C Cl2C O5C 112.7(5) . . ?
O8C Cl2C O5C 109.3(4) . . ?
O6C Cl2C O7C 107.6(5) . . ?
O8C Cl2C O7C 106.4(4) . . ?
O5C Cl2C O7C 109.0(4) . . ?
C9 S1 C8 102.3(3) . . ?
C9 S1 Zn1 99.6(2) . . ?
C8 S1 Zn1 97.3(2) . . ?
C8A S1A C9A 102.0(3) . . ?
C8A S1A Zn2 96.41(18) . . ?
C9A S1A Zn2 104.0(3) . . ?
C9B S1B C8B 102.1(4) . . ?
C9B S1B Zn3 103.3(3) . . ?
C8B S1B Zn3 96.6(2) . . ?
C9C S1C C8C 100.1(4) . . ?
C9C S1C Zn4 104.1(3) . . ?
C8C S1C Zn4 95.4(2) . . ?
C12 S2 C11 101.3(3) . . ?
C12 S2 Zn1 104.4(3) . . ?
C11 S2 Zn1 95.75(18) . . ?
C12A S2A C11A 101.4(3) . . ?
C12A S2A Zn2 98.8(2) . . ?
C11A S2A Zn2 98.3(2) . . ?
C12B S2B C11B 101.2(4) . . ?
C12B S2B Zn3 99.8(3) . . ?
C11B S2B Zn3 98.2(3) . . ?
C11C S2C C12C 101.0(4) . . ?
C11C S2C Zn4 96.9(3) . . ?
C12C S2C Zn4 102.3(3) . . ?
C1 N1 H1A 120 . . ?
C1 N1 H1B 120 . . ?
H1A N1 H1B 120 . . ?
C1A N1A H1A1 120 . . ?
C1A N1A H1A2 120 . . ?
H1A1 N1A H1A2 120 . . ?
C1B N1B H1B1 120 . . ?
C1B N1B H1B2 120 . . ?
H1B1 N1B H1B2 120 . . ?
C1C N1C H1C1 120 . . ?
C1C N1C H1C2 120 . . ?
H1C1 N1C H1C2 120 . . ?
C1 N2 C5 118.2(5) . . ?
C1 N2 Zn1 128.7(4) . . ?
C5 N2 Zn1 113.1(4) . . ?
C1A N2A C5A 119.0(5) . . ?
C1A N2A Zn2 127.6(4) . . ?
C5A N2A Zn2 113.3(4) . . ?
C1B N2B C5B 118.1(6) . . ?
C1B N2B Zn3 128.3(4) . . ?
C5B N2B Zn3 113.6(5) . . ?
C1C N2C C5C 116.7(5) . . ?
C1C N2C Zn4 129.5(4) . . ?
C5C N2C Zn4 113.7(4) . . ?
C6 N3 C7 111.7(5) . . ?
C6 N3 C10 109.9(5) . . ?
C7 N3 C10 111.5(5) . . ?
C6 N3 Zn1 102.1(3) . . ?
C7 N3 Zn1 113.6(4) . . ?
C10 N3 Zn1 107.5(3) . . ?
C7A N3A C6A 110.6(4) . . ?
C7A N3A C10A 111.5(5) . . ?
C6A N3A C10A 110.7(5) . . ?
C7A N3A Zn2 109.7(3) . . ?
C6A N3A Zn2 102.0(3) . . ?
C10A N3A Zn2 111.9(3) . . ?
C10B N3B C6B 111.2(5) . . ?
C10B N3B C7B 112.6(5) . . ?
C6B N3B C7B 109.5(5) . . ?
C10B N3B Zn3 112.5(4) . . ?
C6B N3B Zn3 102.1(4) . . ?
C7B N3B Zn3 108.3(4) . . ?
C7C N3C C6C 110.5(5) . . ?
C7C N3C C10C 111.2(5) . . ?
C6C N3C C10C 110.6(5) . . ?
C7C N3C Zn4 108.3(4) . . ?
C6C N3C Zn4 103.0(4) . . ?
C10C N3C Zn4 112.9(4) . . ?
C13 N4 Zn1 173.4(5) . . ?
C13A N4A Zn2 174.2(5) . . ?
C13B N4B Zn3 168.6(6) . . ?
C13C N4C Zn4 174.0(6) . . ?
N2 C1 N1 117.9(6) . . ?
N2 C1 C2 121.5(6) . . ?
N1 C1 C2 120.6(7) . . ?
N2A C1A N1A 120.2(6) . . ?
N2A C1A C2A 121.3(6) . . ?
N1A C1A C2A 118.5(7) . . ?
N2B C1B N1B 119.1(6) . . ?
N2B C1B C2B 121.0(7) . . ?
N1B C1B C2B 119.8(8) . . ?
N1C C1C N2C 119.4(6) . . ?
N1C C1C C2C 119.6(6) . . ?
N2C C1C C2C 121.0(6) . . ?
C3 C2 C1 119.4(8) . . ?
C3 C2 H2 120.3 . . ?
C1 C2 H2 120.3 . . ?
C3A C2A C1A 119.3(7) . . ?
C3A C2A H2A 120.3 . . ?
C1A C2A H2A 120.3 . . ?
C3B C2B C1B 118.5(8) . . ?
C3B C2B H2B 120.8 . . ?
C1B C2B H2B 120.8 . . ?
C3C C2C C1C 119.6(7) . . ?
C3C C2C H2C 120.2 . . ?
C1C C2C H2C 120.2 . . ?
C2 C3 C4 119.7(7) . . ?
C2 C3 H3 120.1 . . ?
C4 C3 H3 120.1 . . ?
C2A C3A C4A 118.3(7) . . ?
C2A C3A H3A 120.9 . . ?
C4A C3A H3A 120.9 . . ?
C2B C3B C4B 119.7(7) . . ?
C2B C3B H3B 120.2 . . ?
C4B C3B H3B 120.2 . . ?
C2C C3C C4C 120.3(6) . . ?
C2C C3C H3C 119.8 . . ?
C4C C3C H3C 119.8 . . ?
C5 C4 C3 118.5(6) . . ?
C5 C4 H4 120.8 . . ?
C3 C4 H4 120.8 . . ?
C5A C4A C3A 121.0(6) . . ?
C5A C4A H4A 119.5 . . ?
C3A C4A H4A 119.5 . . ?
C5B C4B C3B 119.5(7) . . ?
C5B C4B H4B 120.2 . . ?
C3B C4B H4B 120.2 . . ?
C5C C4C C3C 118.6(6) . . ?
C5C C4C H4C 120.7 . . ?
C3C C4C H4C 120.7 . . ?
C4 C5 N2 122.5(7) . . ?
C4 C5 C6 121.1(6) . . ?
N2 C5 C6 116.4(5) . . ?
N2A C5A C4A 121.0(7) . . ?
N2A C5A C6A 117.0(5) . . ?
C4A C5A C6A 121.9(6) . . ?
C4B C5B N2B 123.0(8) . . ?
C4B C5B C6B 120.1(7) . . ?
N2B C5B C6B 116.9(6) . . ?
C4C C5C N2C 123.6(6) . . ?
C4C C5C C6C 120.2(6) . . ?
N2C C5C C6C 116.2(5) . . ?
N3 C6 C5 113.2(5) . . ?
N3 C6 H6A 108.9 . . ?
C5 C6 H6A 108.9 . . ?
N3 C6 H6B 108.9 . . ?
C5 C6 H6B 108.9 . . ?
H6A C6 H6B 107.7 . . ?
N3A C6A C5A 110.9(5) . . ?
N3A C6A H6A1 109.5 . . ?
C5A C6A H6A1 109.5 . . ?
N3A C6A H6A2 109.5 . . ?
C5A C6A H6A2 109.5 . . ?
H6A1 C6A H6A2 108 . . ?
N3B C6B C5B 112.1(6) . . ?
N3B C6B H6B1 109.2 . . ?
C5B C6B H6B1 109.2 . . ?
N3B C6B H6B2 109.2 . . ?
C5B C6B H6B2 109.2 . . ?
H6B1 C6B H6B2 107.9 . . ?
N3C C6C C5C 112.5(5) . . ?
N3C C6C H6C1 109.1 . . ?
C5C C6C H6C1 109.1 . . ?
N3C C6C H6C2 109.1 . . ?
C5C C6C H6C2 109.1 . . ?
H6C1 C6C H6C2 107.8 . . ?
N3 C7 C8 112.4(5) . . ?
N3 C7 H7A 109.1 . . ?
C8 C7 H7A 109.1 . . ?
N3 C7 H7B 109.1 . . ?
C8 C7 H7B 109.1 . . ?
H7A C7 H7B 107.9 . . ?
N3A C7A C8A 111.5(4) . . ?
N3A C7A H7A1 109.3 . . ?
C8A C7A H7A1 109.3 . . ?
N3A C7A H7A2 109.3 . . ?
C8A C7A H7A2 109.3 . . ?
H7A1 C7A H7A2 108 . . ?
N3B C7B C8B 111.7(6) . . ?
N3B C7B H7B1 109.3 . . ?
C8B C7B H7B1 109.3 . . ?
N3B C7B H7B2 109.3 . . ?
C8B C7B H7B2 109.3 . . ?
H7B1 C7B H7B2 107.9 . . ?
N3C C7C C8C 111.8(5) . . ?
N3C C7C H7C1 109.3 . . ?
C8C C7C H7C1 109.3 . . ?
N3C C7C H7C2 109.3 . . ?
C8C C7C H7C2 109.3 . . ?
H7C1 C7C H7C2 107.9 . . ?
C7 C8 S1 114.0(4) . . ?
C7 C8 H8A 108.7 . . ?
S1 C8 H8A 108.7 . . ?
C7 C8 H8B 108.7 . . ?
S1 C8 H8B 108.7 . . ?
H8A C8 H8B 107.6 . . ?
C7A C8A S1A 114.4(4) . . ?
C7A C8A H8A1 108.7 . . ?
S1A C8A H8A1 108.7 . . ?
C7A C8A H8A2 108.7 . . ?
S1A C8A H8A2 108.7 . . ?
H8A1 C8A H8A2 107.6 . . ?
C7B C8B S1B 113.0(5) . . ?
C7B C8B H8B1 109 . . ?
S1B C8B H8B1 109 . . ?
C7B C8B H8B2 109 . . ?
S1B C8B H8B2 109 . . ?
H8B1 C8B H8B2 107.8 . . ?
C7C C8C S1C 113.9(5) . . ?
C7C C8C H8C1 108.8 . . ?
S1C C8C H8C1 108.8 . . ?
C7C C8C H8C2 108.8 . . ?
S1C C8C H8C2 108.8 . . ?
H8C1 C8C H8C2 107.7 . . ?
S1 C9 H9A 109.5 . . ?
S1 C9 H9B 109.5 . . ?
H9A C9 H9B 109.5 . . ?
S1 C9 H9C 109.5 . . ?
H9A C9 H9C 109.5 . . ?
H9B C9 H9C 109.5 . . ?
S1A C9A H9A1 109.5 . . ?
S1A C9A H9A2 109.5 . . ?
H9A1 C9A H9A2 109.5 . . ?
S1A C9A H9A3 109.5 . . ?
H9A1 C9A H9A3 109.5 . . ?
H9A2 C9A H9A3 109.5 . . ?
S1B C9B H9B1 109.5 . . ?
S1B C9B H9B2 109.5 . . ?
H9B1 C9B H9B2 109.5 . . ?
S1B C9B H9B3 109.5 . . ?
H9B1 C9B H9B3 109.5 . . ?
H9B2 C9B H9B3 109.5 . . ?
S1C C9C H9C1 109.5 . . ?
S1C C9C H9C2 109.5 . . ?
H9C1 C9C H9C2 109.5 . . ?
S1C C9C H9C3 109.5 . . ?
H9C1 C9C H9C3 109.5 . . ?
H9C2 C9C H9C3 109.5 . . ?
N3 C10 C11 112.3(4) . . ?
N3 C10 H10A 109.2 . . ?
C11 C10 H10A 109.2 . . ?
N3 C10 H10B 109.2 . . ?
C11 C10 H10B 109.2 . . ?
H10A C10 H10B 107.9 . . ?
N3A C10A C11A 114.3(5) . . ?
N3A C10A H10C 108.7 . . ?
C11A C10A H10C 108.7 . . ?
N3A C10A H10D 108.7 . . ?
C11A C10A H10D 108.7 . . ?
H10C C10A H10D 107.6 . . ?
N3B C10B C11B 112.6(6) . . ?
N3B C10B H10E 109.1 . . ?
C11B C10B H10E 109.1 . . ?
N3B C10B H10F 109.1 . . ?
C11B C10B H10F 109.1 . . ?
H10E C10B H10F 107.8 . . ?
N3C C10C C11C 112.1(6) . . ?
N3C C10C H10G 109.2 . . ?
C11C C10C H10G 109.2 . . ?
N3C C10C H10H 109.2 . . ?
C11C C10C H10H 109.2 . . ?
H10G C10C H10H 107.9 . . ?
C10 C11 S2 112.7(4) . . ?
C10 C11 H11A 109.1 . . ?
S2 C11 H11A 109.1 . . ?
C10 C11 H11B 109.1 . . ?
S2 C11 H11B 109.1 . . ?
H11A C11 H11B 107.8 . . ?
C10A C11A S2A 113.8(4) . . ?
C10A C11A H11C 108.8 . . ?
S2A C11A H11C 108.8 . . ?
C10A C11A H11D 108.8 . . ?
S2A C11A H11D 108.8 . . ?
H11C C11A H11D 107.7 . . ?
C10B C11B S2B 113.6(5) . . ?
C10B C11B H11E 108.8 . . ?
S2B C11B H11E 108.8 . . ?
C10B C11B H11F 108.8 . . ?
S2B C11B H11F 108.8 . . ?
H11E C11B H11F 107.7 . . ?
C10C C11C S2C 114.0(5) . . ?
C10C C11C H11G 108.8 . . ?
S2C C11C H11G 108.8 . . ?
C10C C11C H11H 108.8 . . ?
S2C C11C H11H 108.8 . . ?
H11G C11C H11H 107.7 . . ?
S2 C12 H12A 109.5 . . ?
S2 C12 H12B 109.5 . . ?
H12A C12 H12B 109.5 . . ?
S2 C12 H12C 109.5 . . ?
H12A C12 H12C 109.5 . . ?
H12B C12 H12C 109.5 . . ?
S2A C12A H12D 109.5 . . ?
S2A C12A H12E 109.5 . . ?
H12D C12A H12E 109.5 . . ?
S2A C12A H12F 109.5 . . ?
H12D C12A H12F 109.5 . . ?
H12E C12A H12F 109.5 . . ?
S2B C12B H12G 109.5 . . ?
S2B C12B H12H 109.5 . . ?
H12G C12B H12H 109.5 . . ?
S2B C12B H12I 109.5 . . ?
H12G C12B H12I 109.5 . . ?
H12H C12B H12I 109.5 . . ?
S2C C12C H12J 109.5 . . ?
S2C C12C H12K 109.5 . . ?
H12J C12C H12K 109.5 . . ?
S2C C12C H12L 109.5 . . ?
H12J C12C H12L 109.5 . . ?
H12K C12C H12L 109.5 . . ?
N4 C13 C14 176.7(7) . . ?
N4A C13A C14A 177.8(7) . . ?
N4B C13B C14B 177.5(8) . . ?
N4C C13C C14C 176.1(8) . . ?
C13 C14 H14A 109.5 . . ?
C13 C14 H14B 109.5 . . ?
H14A C14 H14B 109.5 . . ?
C13 C14 H14C 109.5 . . ?
H14A C14 H14C 109.5 . . ?
H14B C14 H14C 109.5 . . ?
C13A C14A H14D 109.5 . . ?
C13A C14A H14E 109.5 . . ?
H14D C14A H14E 109.5 . . ?
C13A C14A H14F 109.5 . . ?
H14D C14A H14F 109.5 . . ?
H14E C14A H14F 109.5 . . ?
C13B C14B H14G 109.5 . . ?
C13B C14B H14H 109.5 . . ?
H14G C14B H14H 109.5 . . ?
C13B C14B H14I 109.5 . . ?
H14G C14B H14I 109.5 . . ?
H14H C14B H14I 109.5 . . ?
C13C C14C H14J 109.5 . . ?
C13C C14C H14K 109.5 . . ?
H14J C14C H14K 109.5 . . ?
C13C C14C H14L 109.5 . . ?
H14J C14C H14L 109.5 . . ?
H14K C14C H14L 109.5 . . ?

loop_
_geom_bond_atom_site_label_1
_geom_bond_atom_site_label_2
_geom_bond_distance
_geom_bond_site_symmetry_2
_geom_bond_publ_flag
Zn1 N2 2.047(5) . ?
Zn1 N4 2.123(5) . ?
Zn1 N3 2.204(4) . ?
Zn1 S1 2.4188(18) . ?
Zn1 S2 2.4522(15) . ?
Zn2 N2A 2.027(5) . ?
Zn2 N4A 2.153(5) . ?
Zn2 N3A 2.207(4) . ?
Zn2 S2A 2.4143(18) . ?
Zn2 S1A 2.4476(15) . ?
Zn3 N2B 2.030(5) . ?
Zn3 N3B 2.186(5) . ?
Zn3 N4B 2.194(6) . ?
Zn3 S2B 2.3927(19) . ?
Zn3 S1B 2.4370(16) . ?
Zn4 N2C 2.038(5) . ?
Zn4 N4C 2.150(6) . ?
Zn4 N3C 2.184(5) . ?
Zn4 S2C 2.407(2) . ?
Zn4 S1C 2.4351(17) . ?
Cl1 O1 1.410(5) . ?
Cl1 O2 1.423(5) . ?
Cl1 O3 1.428(5) . ?
Cl1 O4 1.436(5) . ?
Cl1A O2A 1.286(8) . ?
Cl1A O4A 1.374(7) . ?
Cl1A O3A 1.395(6) . ?
Cl1A O1A 1.437(6) . ?
Cl1B O2B 1.412(5) . ?
Cl1B O1B 1.421(4) . ?
Cl1B O4B 1.422(5) . ?
Cl1B O3B 1.424(5) . ?
Cl1C O3C 1.402(5) . ?
Cl1C O2C 1.428(4) . ?
Cl1C O1C 1.435(5) . ?
Cl1C O4C 1.436(4) . ?
Cl2 O8 1.275(8) . ?
Cl2 O7 1.360(10) . ?
Cl2 O6 1.368(6) . ?
Cl2 O5 1.435(7) . ?
Cl2A O5A 1.397(5) . ?
Cl2A O7A 1.400(6) . ?
Cl2A O6A 1.435(6) . ?
Cl2A O8A 1.444(6) . ?
Cl2B O8B 1.350(6) . ?
Cl2B O6B 1.358(7) . ?
Cl2B O5B 1.368(8) . ?
Cl2B O7B 1.429(5) . ?
Cl2C O6C 1.392(6) . ?
Cl2C O8C 1.414(6) . ?
Cl2C O5C 1.427(6) . ?
Cl2C O7C 1.457(6) . ?
S1 C9 1.803(6) . ?
S1 C8 1.810(6) . ?
S1A C8A 1.797(6) . ?
S1A C9A 1.802(7) . ?
S1B C9B 1.788(7) . ?
S1B C8B 1.808(7) . ?
S1C C9C 1.790(8) . ?
S1C C8C 1.798(7) . ?
S2 C12 1.806(8) . ?
S2 C11 1.814(6) . ?
S2A C12A 1.805(6) . ?
S2A C11A 1.810(6) . ?
S2B C12B 1.781(7) . ?
S2B C11B 1.794(8) . ?
S2C C11C 1.807(7) . ?
S2C C12C 1.808(8) . ?
N1 C1 1.368(8) . ?
N1 H1A 0.88 . ?
N1 H1B 0.88 . ?
N1A C1A 1.359(8) . ?
N1A H1A1 0.88 . ?
N1A H1A2 0.88 . ?
N1B C1B 1.350(9) . ?
N1B H1B1 0.88 . ?
N1B H1B2 0.88 . ?
N1C C1C 1.347(8) . ?
N1C H1C1 0.88 . ?
N1C H1C2 0.88 . ?
N2 C1 1.339(8) . ?
N2 C5 1.366(7) . ?
N2A C1A 1.342(8) . ?
N2A C5A 1.369(7) . ?
N2B C1B 1.342(9) . ?
N2B C5B 1.350(8) . ?
N2C C1C 1.359(8) . ?
N2C C5C 1.372(7) . ?
N3 C6 1.464(7) . ?
N3 C7 1.467(8) . ?
N3 C10 1.478(7) . ?
N3A C7A 1.470(7) . ?
N3A C6A 1.477(7) . ?
N3A C10A 1.494(8) . ?
N3B C10B 1.481(9) . ?
N3B C6B 1.485(8) . ?
N3B C7B 1.492(8) . ?
N3C C7C 1.467(8) . ?
N3C C6C 1.480(7) . ?
N3C C10C 1.487(8) . ?
N4 C13 1.128(7) . ?
N4A C13A 1.132(7) . ?
N4B C13B 1.129(7) . ?
N4C C13C 1.129(8) . ?
C1 C2 1.398(9) . ?
C1A C2A 1.416(9) . ?
C1B C2B 1.435(10) . ?
C1C C2C 1.408(9) . ?
C2 C3 1.331(10) . ?
C2 H2 0.95 . ?
C2A C3A 1.378(10) . ?
C2A H2A 0.95 . ?
C2B C3B 1.341(11) . ?
C2B H2B 0.95 . ?
C2C C3C 1.345(10) . ?
C2C H2C 0.95 . ?
C3 C4 1.416(10) . ?
C3 H3 0.95 . ?
C3A C4A 1.382(10) . ?
C3A H3A 0.95 . ?
C3B C4B 1.391(12) . ?
C3B H3B 0.95 . ?
C3C C4C 1.372(10) . ?
C3C H3C 0.95 . ?
C4 C5 1.342(8) . ?
C4 H4 0.95 . ?
C4A C5A 1.372(8) . ?
C4A H4A 0.95 . ?
C4B C5B 1.344(9) . ?
C4B H4B 0.95 . ?
C4C C5C 1.355(9) . ?
C4C H4C 0.95 . ?
C5 C6 1.515(9) . ?
C5A C6A 1.496(9) . ?
C5B C6B 1.488(10) . ?
C5C C6C 1.504(9) . ?
C6 H6A 0.99 . ?
C6 H6B 0.99 . ?
C6A H6A1 0.99 . ?
C6A H6A2 0.99 . ?
C6B H6B1 0.99 . ?
C6B H6B2 0.99 . ?
C6C H6C1 0.99 . ?
C6C H6C2 0.99 . ?
C7 C8 1.530(8) . ?
C7 H7A 0.99 . ?
C7 H7B 0.99 . ?
C7A C8A 1.521(7) . ?
C7A H7A1 0.99 . ?
C7A H7A2 0.99 . ?
C7B C8B 1.516(8) . ?
C7B H7B1 0.99 . ?
C7B H7B2 0.99 . ?
C7C C8C 1.508(9) . ?
C7C H7C1 0.99 . ?
C7C H7C2 0.99 . ?
C8 H8A 0.99 . ?
C8 H8B 0.99 . ?
C8A H8A1 0.99 . ?
C8A H8A2 0.99 . ?
C8B H8B1 0.99 . ?
C8B H8B2 0.99 . ?
C8C H8C1 0.99 . ?
C8C H8C2 0.99 . ?
C9 H9A 0.98 . ?
C9 H9B 0.98 . ?
C9 H9C 0.98 . ?
C9A H9A1 0.98 . ?
C9A H9A2 0.98 . ?
C9A H9A3 0.98 . ?
C9B H9B1 0.98 . ?
C9B H9B2 0.98 . ?
C9B H9B3 0.98 . ?
C9C H9C1 0.98 . ?
C9C H9C2 0.98 . ?
C9C H9C3 0.98 . ?
C10 C11 1.524(7) . ?
C10 H10A 0.99 . ?
C10 H10B 0.99 . ?
C10A C11A 1.510(8) . ?
C10A H10C 0.99 . ?
C10A H10D 0.99 . ?
C10B C11B 1.519(10) . ?
C10B H10E 0.99 . ?
C10B H10F 0.99 . ?
C10C C11C 1.498(10) . ?
C10C H10G 0.99 . ?
C10C H10H 0.99 . ?
C11 H11A 0.99 . ?
C11 H11B 0.99 . ?
C11A H11C 0.99 . ?
C11A H11D 0.99 . ?
C11B H11E 0.99 . ?
C11B H11F 0.99 . ?
C11C H11G 0.99 . ?
C11C H11H 0.99 . ?
C12 H12A 0.98 . ?
C12 H12B 0.98 . ?
C12 H12C 0.98 . ?
C12A H12D 0.98 . ?
C12A H12E 0.98 . ?
C12A H12F 0.98 . ?
C12B H12G 0.98 . ?
C12B H12H 0.98 . ?
C12B H12I 0.98 . ?
C12C H12J 0.98 . ?
C12C H12K 0.98 . ?
C12C H12L 0.98 . ?
C13 C14 1.441(8) . ?
C13A C14A 1.458(8) . ?
C13B C14B 1.465(9) . ?
C13C C14C 1.447(9) . ?
C14 H14A 0.98 . ?
C14 H14B 0.98 . ?
C14 H14C 0.98 . ?
C14A H14D 0.98 . ?
C14A H14E 0.98 . ?
C14A H14F 0.98 . ?
C14B H14G 0.98 . ?
C14B H14H 0.98 . ?
C14B H14I 0.98 . ?
C14C H14J 0.98 . ?
C14C H14K 0.98 . ?
C14C H14L 0.98 . ?

loop_
_geom_hbond_atom_site_label_D
_geom_hbond_atom_site_label_H
_geom_hbond_atom_site_label_A
_geom_hbond_distance_DH
_geom_hbond_distance_HA
_geom_hbond_distance_DA
_geom_hbond_angle_DHA
_geom_hbond_site_symmetry_A
N1 H1B O1 0.88 2.09 2.934(8) 160.8 1_545
N1A H1A2 O1A 0.88 2 2.866(9) 169.3 3_554
N1B H1B2 O1B 0.88 2.47 3.300(9) 156.7 .
N1C H1C2 O1C 0.88 2.18 3.054(8) 171.7 2_565

loop_
_geom_torsion_atom_site_label_1
_geom_torsion_atom_site_label_2
_geom_torsion_atom_site_label_3
_geom_torsion_atom_site_label_4
_geom_torsion
_geom_torsion_site_symmetry_1
_geom_torsion_site_symmetry_2
_geom_torsion_site_symmetry_3
_geom_torsion_site_symmetry_4
_geom_torsion_publ_flag
N2 Zn1 S1 C9 166.6(3) . . . . ?
N4 Zn1 S1 C9 -80.4(2) . . . . ?
N3 Zn1 S1 C9 94.5(2) . . . . ?
S2 Zn1 S1 C9 11.8(2) . . . . ?
N2 Zn1 S1 C8 62.7(3) . . . . ?
N4 Zn1 S1 C8 175.7(2) . . . . ?
N3 Zn1 S1 C8 -9.4(2) . . . . ?
S2 Zn1 S1 C8 -92.1(2) . . . . ?
N2A Zn2 S1A C8A 80.7(3) . . . . ?
N4A Zn2 S1A C8A -170.6(3) . . . . ?
N3A Zn2 S1A C8A 2.3(3) . . . . ?
S2A Zn2 S1A C8A -79.5(2) . . . . ?
N2A Zn2 S1A C9A -23.4(3) . . . . ?
N4A Zn2 S1A C9A 85.3(3) . . . . ?
N3A Zn2 S1A C9A -101.8(3) . . . . ?
S2A Zn2 S1A C9A 176.4(3) . . . . ?
N2B Zn3 S1B C9B -24.2(3) . . . . ?
N3B Zn3 S1B C9B -103.1(3) . . . . ?
N4B Zn3 S1B C9B 85.1(3) . . . . ?
S2B Zn3 S1B C9B 174.9(3) . . . . ?
N2B Zn3 S1B C8B 80.0(3) . . . . ?
N3B Zn3 S1B C8B 1.0(3) . . . . ?
N4B Zn3 S1B C8B -170.8(3) . . . . ?
S2B Zn3 S1B C8B -80.9(3) . . . . ?
N2C Zn4 S1C C9C -20.8(3) . . . . ?
N4C Zn4 S1C C9C 86.3(3) . . . . ?
N3C Zn4 S1C C9C -99.6(3) . . . . ?
S2C Zn4 S1C C9C 178.0(3) . . . . ?
N2C Zn4 S1C C8C 81.0(3) . . . . ?
N4C Zn4 S1C C8C -171.8(3) . . . . ?
N3C Zn4 S1C C8C 2.2(3) . . . . ?
S2C Zn4 S1C C8C -80.1(3) . . . . ?
N2 Zn1 S2 C12 21.5(3) . . . . ?
N4 Zn1 S2 C12 -85.9(3) . . . . ?
N3 Zn1 S2 C12 100.7(3) . . . . ?
S1 Zn1 S2 C12 -177.2(2) . . . . ?
N2 Zn1 S2 C11 -81.7(3) . . . . ?
N4 Zn1 S2 C11 170.9(3) . . . . ?
N3 Zn1 S2 C11 -2.5(3) . . . . ?
S1 Zn1 S2 C11 79.5(2) . . . . ?
N2A Zn2 S2A C12A -168.2(3) . . . . ?
N4A Zn2 S2A C12A 75.6(3) . . . . ?
N3A Zn2 S2A C12A -95.7(2) . . . . ?
S1A Zn2 S2A C12A -14.1(2) . . . . ?
N2A Zn2 S2A C11A -65.2(3) . . . . ?
N4A Zn2 S2A C11A 178.6(2) . . . . ?
N3A Zn2 S2A C11A 7.3(2) . . . . ?
S1A Zn2 S2A C11A 88.8(2) . . . . ?
N2B Zn3 S2B C12B -169.9(3) . . . . ?
N3B Zn3 S2B C12B -95.3(3) . . . . ?
N4B Zn3 S2B C12B 76.3(3) . . . . ?
S1B Zn3 S2B C12B -13.1(3) . . . . ?
N2B Zn3 S2B C11B -67.0(3) . . . . ?
N3B Zn3 S2B C11B 7.7(3) . . . . ?
N4B Zn3 S2B C11B 179.3(3) . . . . ?
S1B Zn3 S2B C11B 89.9(3) . . . . ?
N2C Zn4 S2C C11C -63.2(3) . . . . ?
N4C Zn4 S2C C11C -173.2(3) . . . . ?
N3C Zn4 S2C C11C 9.7(3) . . . . ?
S1C Zn4 S2C C11C 92.6(3) . . . . ?
N2C Zn4 S2C C12C -166.1(3) . . . . ?
N4C Zn4 S2C C12C 83.9(3) . . . . ?
N3C Zn4 S2C C12C -93.2(3) . . . . ?
S1C Zn4 S2C C12C -10.3(3) . . . . ?
N4 Zn1 N2 C1 16.1(5) . . . . ?
N3 Zn1 N2 C1 -163.7(5) . . . . ?
S1 Zn1 N2 C1 123.0(5) . . . . ?
S2 Zn1 N2 C1 -81.6(5) . . . . ?
N4 Zn1 N2 C5 -162.1(4) . . . . ?
N3 Zn1 N2 C5 18.2(4) . . . . ?
S1 Zn1 N2 C5 -55.2(4) . . . . ?
S2 Zn1 N2 C5 100.3(4) . . . . ?
N4A Zn2 N2A C1A -15.3(5) . . . . ?
N3A Zn2 N2A C1A 161.2(5) . . . . ?
S2A Zn2 N2A C1A -124.6(5) . . . . ?
S1A Zn2 N2A C1A 80.2(5) . . . . ?
N4A Zn2 N2A C5A 166.9(4) . . . . ?
N3A Zn2 N2A C5A -16.6(4) . . . . ?
S2A Zn2 N2A C5A 57.6(4) . . . . ?
S1A Zn2 N2A C5A -97.6(4) . . . . ?
N3B Zn3 N2B C1B 164.7(5) . . . . ?
N4B Zn3 N2B C1B -13.5(5) . . . . ?
S2B Zn3 N2B C1B -119.2(5) . . . . ?
S1B Zn3 N2B C1B 83.5(5) . . . . ?
N3B Zn3 N2B C5B -13.4(4) . . . . ?
N4B Zn3 N2B C5B 168.4(4) . . . . ?
S2B Zn3 N2B C5B 62.6(4) . . . . ?
S1B Zn3 N2B C5B -94.7(4) . . . . ?
N4C Zn4 N2C C1C -15.8(5) . . . . ?
N3C Zn4 N2C C1C 165.9(5) . . . . ?
S2C Zn4 N2C C1C -119.8(5) . . . . ?
S1C Zn4 N2C C1C 84.3(5) . . . . ?
N4C Zn4 N2C C5C 161.1(4) . . . . ?
N3C Zn4 N2C C5C -17.2(4) . . . . ?
S2C Zn4 N2C C5C 57.1(4) . . . . ?
S1C Zn4 N2C C5C -98.9(4) . . . . ?
N2 Zn1 N3 C6 -30.5(4) . . . . ?
N4 Zn1 N3 C6 151.4(13) . . . . ?
S1 Zn1 N3 C6 106.1(3) . . . . ?
S2 Zn1 N3 C6 -140.6(3) . . . . ?
N2 Zn1 N3 C7 -150.9(4) . . . . ?
N4 Zn1 N3 C7 30.9(16) . . . . ?
S1 Zn1 N3 C7 -14.3(4) . . . . ?
S2 Zn1 N3 C7 99.0(4) . . . . ?
N2 Zn1 N3 C10 85.1(4) . . . . ?
N4 Zn1 N3 C10 -93.0(15) . . . . ?
S1 Zn1 N3 C10 -138.2(4) . . . . ?
S2 Zn1 N3 C10 -24.9(3) . . . . ?
N2A Zn2 N3A C7A -85.8(4) . . . . ?
N4A Zn2 N3A C7A 73.4(13) . . . . ?
S2A Zn2 N3A C7A 139.4(4) . . . . ?
S1A Zn2 N3A C7A 24.3(4) . . . . ?
N2A Zn2 N3A C6A 31.5(4) . . . . ?
N4A Zn2 N3A C6A -169.3(10) . . . . ?
S2A Zn2 N3A C6A -103.3(3) . . . . ?
S1A Zn2 N3A C6A 141.6(3) . . . . ?
N2A Zn2 N3A C10A 149.9(4) . . . . ?
N4A Zn2 N3A C10A -50.9(13) . . . . ?
S2A Zn2 N3A C10A 15.1(3) . . . . ?
S1A Zn2 N3A C10A -100.0(4) . . . . ?
N2B Zn3 N3B C10B 147.4(4) . . . . ?
N4B Zn3 N3B C10B -42.9(14) . . . . ?
S2B Zn3 N3B C10B 16.0(4) . . . . ?
S1B Zn3 N3B C10B -99.2(4) . . . . ?
N2B Zn3 N3B C6B 28.1(4) . . . . ?
N4B Zn3 N3B C6B -162.2(11) . . . . ?
S2B Zn3 N3B C6B -103.3(4) . . . . ?
S1B Zn3 N3B C6B 141.5(4) . . . . ?
N2B Zn3 N3B C7B -87.5(5) . . . . ?
N4B Zn3 N3B C7B 82.3(14) . . . . ?
S2B Zn3 N3B C7B 141.2(4) . . . . ?
S1B Zn3 N3B C7B 25.9(4) . . . . ?
N2C Zn4 N3C C7C -87.4(4) . . . . ?
N4C Zn4 N3C C7C 109(2) . . . . ?
S2C Zn4 N3C C7C 137.8(4) . . . . ?
S1C Zn4 N3C C7C 24.8(4) . . . . ?
N2C Zn4 N3C C6C 29.7(4) . . . . ?
N4C Zn4 N3C C6C -134(2) . . . . ?
S2C Zn4 N3C C6C -105.1(4) . . . . ?
S1C Zn4 N3C C6C 141.9(4) . . . . ?
N2C Zn4 N3C C10C 149.1(4) . . . . ?
N4C Zn4 N3C C10C -15(2) . . . . ?
S2C Zn4 N3C C10C 14.2(4) . . . . ?
S1C Zn4 N3C C10C -98.7(4) . . . . ?
N2 Zn1 N4 C13 -148(5) . . . . ?
N3 Zn1 N4 C13 30(6) . . . . ?
S1 Zn1 N4 C13 75(5) . . . . ?
S2 Zn1 N4 C13 -38(5) . . . . ?
N2A Zn2 N4A C13A 151(5) . . . . ?
N3A Zn2 N4A C13A -7(6) . . . . ?
S2A Zn2 N4A C13A -73(5) . . . . ?
S1A Zn2 N4A C13A 42(5) . . . . ?
N2B Zn3 N4B C13B 168(3) . . . . ?
N3B Zn3 N4B C13B -1(4) . . . . ?
S2B Zn3 N4B C13B -60(3) . . . . ?
S1B Zn3 N4B C13B 55(3) . . . . ?
N2C Zn4 N4C C13C 173(6) . . . . ?
N3C Zn4 N4C C13C -23(7) . . . . ?
S2C Zn4 N4C C13C -52(6) . . . . ?
S1C Zn4 N4C C13C 60(6) . . . . ?
C5 N2 C1 N1 -176.1(5) . . . . ?
Zn1 N2 C1 N1 5.9(8) . . . . ?
C5 N2 C1 C2 3.4(8) . . . . ?
Zn1 N2 C1 C2 -174.6(4) . . . . ?
C5A N2A C1A N1A 176.6(6) . . . . ?
Zn2 N2A C1A N1A -1.1(9) . . . . ?
C5A N2A C1A C2A -3.3(9) . . . . ?
Zn2 N2A C1A C2A 179.0(4) . . . . ?
C5B N2B C1B N1B 178.6(6) . . . . ?
Zn3 N2B C1B N1B 0.5(9) . . . . ?
C5B N2B C1B C2B -1.6(9) . . . . ?
Zn3 N2B C1B C2B -179.7(4) . . . . ?
C5C N2C C1C N1C 175.2(5) . . . . ?
Zn4 N2C C1C N1C -8.0(8) . . . . ?
C5C N2C C1C C2C -2.6(8) . . . . ?
Zn4 N2C C1C C2C 174.2(4) . . . . ?
N2 C1 C2 C3 -3.1(10) . . . . ?
N1 C1 C2 C3 176.3(6) . . . . ?
N2A C1A C2A C3A 1.8(10) . . . . ?
N1A C1A C2A C3A -178.1(6) . . . . ?
N2B C1B C2B C3B 4.0(10) . . . . ?
N1B C1B C2B C3B -176.2(7) . . . . ?
N1C C1C C2C C3C -175.8(6) . . . . ?
N2C C1C C2C C3C 2.0(9) . . . . ?
C1 C2 C3 C4 -0.2(10) . . . . ?
C1A C2A C3A C4A 1.0(10) . . . . ?
C1B C2B C3B C4B -2.0(10) . . . . ?
C1C C2C C3C C4C 1.1(10) . . . . ?
C2 C3 C4 C5 3.0(10) . . . . ?
C2A C3A C4A C5A -2.2(10) . . . . ?
C2B C3B C4B C5B -2.4(11) . . . . ?
C2C C3C C4C C5C -3.4(10) . . . . ?
C3 C4 C5 N2 -2.8(9) . . . . ?
C3 C4 C5 C6 176.2(5) . . . . ?
C1 N2 C5 C4 -0.4(8) . . . . ?
Zn1 N2 C5 C4 177.9(5) . . . . ?
C1 N2 C5 C6 -179.4(5) . . . . ?
Zn1 N2 C5 C6 -1.1(6) . . . . ?
C1A N2A C5A C4A 2.2(8) . . . . ?
Zn2 N2A C5A C4A -179.8(4) . . . . ?
C1A N2A C5A C6A 179.0(5) . . . . ?
Zn2 N2A C5A C6A -3.0(6) . . . . ?
C3A C4A C5A N2A 0.6(9) . . . . ?
C3A C4A C5A C6A -176.0(6) . . . . ?
C3B C4B C5B N2B 5.1(10) . . . . ?
C3B C4B C5B C6B -173.8(6) . . . . ?
C1B N2B C5B C4B -3.0(9) . . . . ?
Zn3 N2B C5B C4B 175.4(5) . . . . ?
C1B N2B C5B C6B 175.9(5) . . . . ?
Zn3 N2B C5B C6B -5.8(7) . . . . ?
C3C C4C C5C N2C 2.8(9) . . . . ?
C3C C4C C5C C6C -174.1(6) . . . . ?
C1C N2C C5C C4C 0.2(8) . . . . ?
Zn4 N2C C5C C4C -177.1(5) . . . . ?
C1C N2C C5C C6C 177.2(5) . . . . ?
Zn4 N2C C5C C6C -0.1(6) . . . . ?
C7 N3 C6 C5 160.2(5) . . . . ?
C10 N3 C6 C5 -75.4(6) . . . . ?
Zn1 N3 C6 C5 38.5(5) . . . . ?
C4 C5 C6 N3 152.9(5) . . . . ?
N2 C5 C6 N3 -28.1(7) . . . . ?
C7A N3A C6A C5A 75.5(6) . . . . ?
C10A N3A C6A C5A -160.4(4) . . . . ?
Zn2 N3A C6A C5A -41.2(5) . . . . ?
N2A C5A C6A N3A 32.7(7) . . . . ?
C4A C5A C6A N3A -150.5(5) . . . . ?
C10B N3B C6B C5B -158.9(5) . . . . ?
C7B N3B C6B C5B 76.0(7) . . . . ?
Zn3 N3B C6B C5B -38.7(6) . . . . ?
C4B C5B C6B N3B -148.4(6) . . . . ?
N2B C5B C6B N3B 32.7(8) . . . . ?
C7C N3C C6C C5C 77.5(6) . . . . ?
C10C N3C C6C C5C -158.9(5) . . . . ?
Zn4 N3C C6C C5C -38.0(6) . . . . ?
C4C C5C C6C N3C -154.9(5) . . . . ?
N2C C5C C6C N3C 28.1(7) . . . . ?
C6 N3 C7 C8 -75.7(6) . . . . ?
C10 N3 C7 C8 160.9(4) . . . . ?
Zn1 N3 C7 C8 39.1(6) . . . . ?
C6A N3A C7A C8A -161.5(5) . . . . ?
C10A N3A C7A C8A 74.8(6) . . . . ?
Zn2 N3A C7A C8A -49.7(6) . . . . ?
C10B N3B C7B C8B 72.8(7) . . . . ?
C6B N3B C7B C8B -162.9(6) . . . . ?
Zn3 N3B C7B C8B -52.3(7) . . . . ?
C6C N3C C7C C8C -163.5(6) . . . . ?
C10C N3C C7C C8C 73.2(7) . . . . ?
Zn4 N3C C7C C8C -51.4(7) . . . . ?
N3 C7 C8 S1 -50.0(6) . . . . ?
C9 S1 C8 C7 -68.6(5) . . . . ?
Zn1 S1 C8 C7 32.9(5) . . . . ?
N3A C7A C8A S1A 54.9(7) . . . . ?
C9A S1A C8A C7A 76.8(5) . . . . ?
Zn2 S1A C8A C7A -29.0(5) . . . . ?
N3B C7B C8B S1B 56.1(8) . . . . ?
C9B S1B C8B C7B 76.7(6) . . . . ?
Zn3 S1B C8B C7B -28.4(6) . . . . ?
N3C C7C C8C S1C 57.1(8) . . . . ?
C9C S1C C8C C7C 75.8(6) . . . . ?
Zn4 S1C C8C C7C -29.7(6) . . . . ?
C6 N3 C10 C11 162.9(5) . . . . ?
C7 N3 C10 C11 -72.7(6) . . . . ?
Zn1 N3 C10 C11 52.5(6) . . . . ?
C7A N3A C10A C11A -162.7(5) . . . . ?
C6A N3A C10A C11A 73.7(6) . . . . ?
Zn2 N3A C10A C11A -39.4(6) . . . . ?
C6B N3B C10B C11B 73.3(7) . . . . ?
C7B N3B C10B C11B -163.4(6) . . . . ?
Zn3 N3B C10B C11B -40.6(7) . . . . ?
C7C N3C C10C C11C -162.0(5) . . . . ?
C6C N3C C10C C11C 74.8(7) . . . . ?
Zn4 N3C C10C C11C -40.1(6) . . . . ?
N3 C10 C11 S2 -58.3(6) . . . . ?
C12 S2 C11 C10 -75.9(5) . . . . ?
Zn1 S2 C11 C10 30.1(5) . . . . ?
N3A C10A C11A S2A 48.3(7) . . . . ?
C12A S2A C11A C10A 70.8(5) . . . . ?
Zn2 S2A C11A C10A -30.1(5) . . . . ?
N3B C10B C11B S2B 49.7(8) . . . . ?
C12B S2B C11B C10B 70.3(7) . . . . ?
Zn3 S2B C11B C10B -31.4(6) . . . . ?
N3C C10C C11C S2C 51.7(7) . . . . ?
C12C S2C C11C C10C 69.6(6) . . . . ?
Zn4 S2C C11C C10C -34.4(5) . . . . ?
Zn1 N4 C13 C14 150(9) . . . . ?
Zn2 N4A C13A C14A -106(19) . . . . ?
Zn3 N4B C13B C14B -165(16) . . . . ?
Zn4 N4C C13C C14C -120(11) . . . . ?
